data_4349633
loop_
_publ_author_name
'Tu, Hao-Ran'
'Sun, Wen-Bin'
'Li, Hong-Feng'
'Chen, Peng'
'Tian, Yong-Mei'
'Zhang, Wan-Ying'
'Zhang, Yi-Quan'
'Yan, Peng-Fei'

_publ_section_title
;
 Complementation and joint contribution of appropriate intramolecular
 coupling and local ion symmetry to improve magnetic relaxation in a
 series of dinuclear Dy2 single-molecule magnets
;
_journal_issue 3
_journal_name_full 'Inorganic Chemistry Frontiers'
_journal_page_first 499
_journal_paper_doi 10.1039/C6QI00508J
_journal_volume 4
_journal_year 2017
_chemical_formula_moiety 'C56 H42 Dy2 F12 O14'
_chemical_formula_sum 'C56 H42 Dy2 F12 O14'
_chemical_formula_weight 1491.90
_space_group_crystal_system triclinic
_space_group_IT_number 2
_space_group_name_Hall '-P 1'
_space_group_name_H-M_alt 'P -1'
_atom_sites_solution_hydrogens geom
_atom_sites_solution_primary iterative
_atom_sites_solution_secondary difmap
_audit_creation_date 2014-11-13
_audit_creation_method
;
  Olex2 1.2
  (compiled Dec  5 2012 16:20:19, GUI svn.r4385)
;
_audit_update_record
;
2015-07-09 deposited with the CCDC.
2016-12-28 downloaded from the CCDC.
;
_cell_angle_alpha 113.112(6)
_cell_angle_beta 105.241(5)
_cell_angle_gamma 99.434(5)
_cell_formula_units_Z 1
_cell_length_a 9.7688(6)
_cell_length_b 12.7894(8)
_cell_length_c 13.0685(8)
_cell_measurement_reflns_used 4801
_cell_measurement_temperature 293(2)
_cell_measurement_theta_max 29.2099
_cell_measurement_theta_min 2.8616
_cell_volume 1381.69(18)
_computing_cell_refinement
;
CrysAlisPro, Agilent Technologies,
Version 1.171.35.21 (release 20-01-2012 CrysAlis171 .NET)
(compiled Jan 23 2012,18:06:46)
;
_computing_data_collection
;
CrysAlisPro, Agilent Technologies,
Version 1.171.35.21 (release 20-01-2012 CrysAlis171 .NET)
(compiled Jan 23 2012,18:06:46)
;
_computing_data_reduction
;
CrysAlisPro, Agilent Technologies,
Version 1.171.35.21 (release 20-01-2012 CrysAlis171 .NET)
(compiled Jan 23 2012,18:06:46)
;
_computing_molecular_graphics
;
O. V. Dolomanov, L. J. Bourhis, R. J. Gildea, J. A. K. Howard and H. Puschmann,
OLEX2: a complete structure solution, refinement and analysis program.
J. Appl. Cryst. (2009). 42, 339-341.
;
_computing_publication_material
;
O. V. Dolomanov, L. J. Bourhis, R. J. Gildea, J. A. K. Howard and H. Puschmann,
OLEX2: a complete structure solution, refinement and analysis program.
J. Appl. Cryst. (2009). 42, 339-341.
;
_computing_structure_refinement
;
XL, G.M. Sheldrick, Acta Cryst.
(2008). A64, 112-122
;
_computing_structure_solution 'SUPERFLIP, J. Appl. Cryst. (2007) 40, 786-790'
_diffrn_ambient_temperature 293(2)
_diffrn_detector_area_resol_mean 16.1954
_diffrn_measured_fraction_theta_full 0.999
_diffrn_measured_fraction_theta_max 0.842
_diffrn_measurement_details
;
#__ type_ start__ end____ width___ exp.time_
  1 omega  -14.00   14.00   1.0000    3.0000
omega____ theta____ kappa____ phi______ frames
    -       17.8540  -99.0000  -30.0000 28

#__ type_ start__ end____ width___ exp.time_
  2 omega  -44.00   51.00   1.0000    3.0000
omega____ theta____ kappa____ phi______ frames
    -      -19.1040   38.0000 -120.0000 95

#__ type_ start__ end____ width___ exp.time_
  3 omega  -44.00   29.00   1.0000    3.0000
omega____ theta____ kappa____ phi______ frames
    -      -19.1040   38.0000  120.0000 73

#__ type_ start__ end____ width___ exp.time_
  4 omega  -23.00    6.00   1.0000    3.0000
omega____ theta____ kappa____ phi______ frames
    -      -19.1040  -99.0000 -120.0000 29

#__ type_ start__ end____ width___ exp.time_
  5 omega  -17.00   23.00   1.0000    3.0000
omega____ theta____ kappa____ phi______ frames
    -      -19.1040  -99.0000   90.0000 40

#__ type_ start__ end____ width___ exp.time_
  6 omega  -89.00    9.00   1.0000    3.0000
omega____ theta____ kappa____ phi______ frames
    -      -19.1040  -77.0000  -30.0000 98

#__ type_ start__ end____ width___ exp.time_
  7 omega   12.00   47.00   1.0000    3.0000
omega____ theta____ kappa____ phi______ frames
    -      -19.1040   57.0000  120.0000 35
;
_diffrn_measurement_device_type 'Xcalibur, Eos'
_diffrn_measurement_method '\w scans'
_diffrn_orient_matrix_UB_11 -0.0407155000
_diffrn_orient_matrix_UB_12 0.0377330000
_diffrn_orient_matrix_UB_13 0.0246504000
_diffrn_orient_matrix_UB_21 -0.0281635000
_diffrn_orient_matrix_UB_22 -0.0401317000
_diffrn_orient_matrix_UB_23 0.0199169000
_diffrn_orient_matrix_UB_31 0.0614549000
_diffrn_orient_matrix_UB_32 0.0310467000
_diffrn_orient_matrix_UB_33 0.0547601000
_diffrn_radiation_monochromator graphite
_diffrn_radiation_type 'Mo K\a'
_diffrn_radiation_wavelength 0.7107
_diffrn_reflns_av_R_equivalents 0.0676
_diffrn_reflns_av_unetI/netI 0.0770
_diffrn_reflns_limit_h_max 12
_diffrn_reflns_limit_h_min -11
_diffrn_reflns_limit_k_max 16
_diffrn_reflns_limit_k_min -16
_diffrn_reflns_limit_l_max 16
_diffrn_reflns_limit_l_min -17
_diffrn_reflns_number 11173
_diffrn_reflns_theta_full 26.00
_diffrn_reflns_theta_max 29.27
_diffrn_reflns_theta_min 2.87
_diffrn_source 'Enhance (Mo) X-ray Source'
_exptl_absorpt_coefficient_mu 2.790
_exptl_absorpt_correction_T_max 1.00000
_exptl_absorpt_correction_T_min 0.47330
_exptl_absorpt_correction_type multi-scan
_exptl_absorpt_process_details
;
CrysAlisPro, Agilent Technologies,
Version 1.171.35.21 (release 20-01-2012 CrysAlis171 .NET)
(compiled Jan 23 2012,18:06:46)
Empirical absorption correction using spherical harmonics,
 implemented in SCALE3 ABSPACK scaling algorithm.
;
_exptl_crystal_density_diffrn 1.793
_exptl_crystal_density_method 'not measured'
_exptl_crystal_description prism
_exptl_crystal_F_000 730
_refine_diff_density_max 3.504
_refine_diff_density_min -2.948
_refine_diff_density_rms 0.217
_refine_ls_extinction_method none
_refine_ls_goodness_of_fit_ref 1.088
_refine_ls_hydrogen_treatment mixed
_refine_ls_matrix_type full
_refine_ls_number_parameters 381
_refine_ls_number_reflns 6347
_refine_ls_number_restraints 0
_refine_ls_restrained_S_all 1.088
_refine_ls_R_factor_all 0.0699
_refine_ls_R_factor_gt 0.0581
_refine_ls_shift/su_max 0.001
_refine_ls_shift/su_mean 0.000
_refine_ls_structure_factor_coef Fsqd
_refine_ls_weighting_details 'calc w=1/[\s^2^(Fo^2^)+(0.0943P)^2^+0.0000P] where P=(Fo^2^+2Fc^2^)/3'
_refine_ls_weighting_scheme calc
_refine_ls_wR_factor_gt 0.1449
_refine_ls_wR_factor_ref 0.1627
_reflns_number_gt 5387
_reflns_number_total 6347
_reflns_threshold_expression >2sigma(I)
_cod_data_source_file c6qi00508j2.cif
_cod_data_source_block 1
_cod_original_cell_volume 1381.69(14)
_cod_database_code 4349633
_reflns_odcompleteness_completeness 99.84
_reflns_odcompleteness_iscentric 1
_reflns_odcompleteness_theta 26.32
_olex2_refinement_description
;
1. Fixed Uiso
 At 1.2 times of:
  H28 of C28, H3 of C3, H11 of C11, H5 of C5, H14 of C14, H26 of C26, H24 of
  C24, H18 of C18, H4 of C4, H25 of C25, H17 of C17, H21 of C21, H16 of C16,
  H15 of C15, H27 of C27
 At 1.5 times of:
  {H1A,H1B,H1C} of C1, {H8A,H8B,H8C} of C8
2.a Aromatic/amide H refined with riding coordinates:
 C28(H28), C3(H3), C11(H11), C5(H5), C14(H14), C26(H26), C24(H24), C18(H18),
 C4(H4), C25(H25), C21(H21), C16(H16), C15(H15), C17(H17), C27(H27)
2.b Idealised Me refined as rotating group:
 C1(H1A,H1B,H1C), C8(H8A,H8B,H8C)
;

loop_
_space_group_symop_id
_space_group_symop_operation_xyz
1 'x, y, z'
2 '-x, -y, -z'

loop_
_atom_site_label
_atom_site_type_symbol
_atom_site_fract_x
_atom_site_fract_y
_atom_site_fract_z
_atom_site_U_iso_or_equiv
_atom_site_adp_type
_atom_site_occupancy
_atom_site_symmetry_multiplicity
_atom_site_calc_flag
_atom_site_refinement_flags
Dy1 Dy 0.92970(3) 0.37926(2) 0.33897(2) 0.03131(13) Uani 1 1 d .
F5 F 1.1783(6) 1.1104(4) 0.9634(5) 0.0729(15) Uani 1 1 d .
F2 F 0.5107(6) 0.3756(7) -0.0556(5) 0.098(2) Uani 1 1 d .
F6 F 1.1467(8) 0.9866(5) 1.0315(5) 0.0892(19) Uani 1 1 d .
F3 F 0.4371(6) 0.3774(9) 0.0811(6) 0.130(3) Uani 1 1 d .
F4 F 1.3369(6) 1.0185(5) 0.9843(5) 0.093(2) Uani 1 1 d .
F1 F 0.5057(7) 0.2301(6) -0.0166(7) 0.116(3) Uani 1 1 d .
O1 O 0.6895(5) 0.2579(4) 0.3444(4) 0.0432(11) Uani 1 1 d .
O2 O 0.8127(5) 0.6157(4) 0.6825(4) 0.0429(11) Uani 1 1 d .
C19 C 1.1924(9) 1.0055(6) 0.9518(7) 0.0499(18) Uani 1 1 d .
C13 C 1.0400(8) 0.6347(6) 0.1779(6) 0.0446(16) Uani 1 1 d .
C1 C 0.5785(8) 0.1598(7) 0.2430(8) 0.066(3) Uani 1 1 d .
H1A H 0.4856 0.1775 0.2294 0.099 Uiso 1 1 calc R
H1B H 0.5681 0.0906 0.2560 0.099 Uiso 1 1 calc R
H1C H 0.6066 0.1447 0.1746 0.099 Uiso 1 1 calc R
C20 C 1.1105(7) 0.9042(6) 0.8256(6) 0.0385(14) Uani 1 1 d .
C23 C 0.8843(7) 0.8709(6) 0.5242(6) 0.0417(15) Uani 1 1 d .
C2 C 0.6442(7) 0.3208(6) 0.4354(6) 0.0396(15) Uani 1 1 d .
C7 C 0.7412(7) 0.4343(6) 0.5141(6) 0.0359(13) Uani 1 1 d .
C12 C 0.9403(7) 0.5416(6) 0.1891(6) 0.0386(14) Uani 1 1 d .
C28 C 0.8307(9) 0.9690(8) 0.5522(8) 0.060(2) Uani 1 1 d .
H28 H 0.8525 1.0224 0.6314 0.073 Uiso 1 1 calc R
C6 C 0.7061(6) 0.5054(6) 0.6092(6) 0.0403(15) Uani 1 1 d .
C3 C 0.5150(8) 0.2782(8) 0.4508(7) 0.060(2) Uani 1 1 d .
H3 H 0.4521 0.2012 0.3992 0.072 Uiso 1 1 calc R
C11 C 0.7898(8) 0.4879(7) 0.1116(7) 0.0491(18) Uani 1 1 d .
H11 H 0.7557 0.5071 0.0498 0.059 Uiso 1 1 calc R
C5 C 0.5745(8) 0.4668(8) 0.6232(7) 0.056(2) Uani 1 1 d .
H5 H 0.5486 0.5166 0.6843 0.067 Uiso 1 1 calc R
C10 C 0.6938(7) 0.4089(6) 0.1249(7) 0.0442(16) Uani 1 1 d .
C14 C 0.9963(9) 0.6695(9) 0.0911(9) 0.066(2) Uani 1 1 d .
H14 H 0.8988 0.6364 0.0369 0.080 Uiso 1 1 calc R
C9 C 0.5356(9) 0.3504(9) 0.0351(9) 0.068(3) Uani 1 1 d .
C26 C 0.7155(10) 0.9123(10) 0.3465(9) 0.069(3) Uani 1 1 d .
H26 H 0.6570 0.9254 0.2867 0.083 Uiso 1 1 calc R
C24 C 0.8535(8) 0.7959(7) 0.4058(7) 0.0547(19) Uani 1 1 d .
H24 H 0.8887 0.7301 0.3861 0.066 Uiso 1 1 calc R
C8 C 0.7855(9) 0.6919(8) 0.7838(8) 0.068(3) Uani 1 1 d .
H8A H 0.7752 0.6522 0.8315 0.102 Uiso 1 1 calc R
H8B H 0.6957 0.7109 0.7577 0.102 Uiso 1 1 calc R
H8C H 0.8674 0.7640 0.8303 0.102 Uiso 1 1 calc R
C18 C 1.1840(9) 0.6860(9) 0.2564(9) 0.066(2) Uani 1 1 d .
H18 H 1.2160 0.6628 0.3154 0.079 Uiso 1 1 calc R
C4 C 0.4823(9) 0.3523(9) 0.5439(8) 0.066(3) Uani 1 1 d .
H4 H 0.3952 0.3247 0.5541 0.079 Uiso 1 1 calc R
C25 C 0.7711(10) 0.8164(9) 0.3154(8) 0.069(3) Uani 1 1 d .
H25 H 0.7537 0.7668 0.2359 0.083 Uiso 1 1 calc R
O3 O 0.8672(4) 0.4734(4) 0.4991(4) 0.0335(9) Uani 1 1 d .
O7 O 1.1219(5) 0.8045(4) 0.8191(4) 0.0394(10) Uani 1 1 d .
O6 O 0.9836(5) 0.7398(4) 0.5804(4) 0.0416(11) Uani 1 1 d .
O4 O 0.7165(5) 0.3748(5) 0.2060(5) 0.0496(12) Uani 1 1 d .
O5 O 0.9941(5) 0.5158(5) 0.2710(5) 0.0459(12) Uani 1 1 d .
C22 C 0.9719(7) 0.8426(6) 0.6162(6) 0.0376(14) Uani 1 1 d .
C21 C 1.0359(8) 0.9290(6) 0.7384(7) 0.0455(16) Uani 1 1 d .
H21 H 1.0264 1.0051 0.7594 0.055 Uiso 1 1 calc R
C16 C 1.2370(11) 0.8046(8) 0.1617(9) 0.069(3) Uani 1 1 d .
H16 H 1.3026 0.8618 0.1559 0.083 Uiso 1 1 calc R
C15 C 1.0958(12) 0.7532(10) 0.0835(11) 0.082(3) Uani 1 1 d .
H15 H 1.0649 0.7747 0.0230 0.098 Uiso 1 1 calc R
C17 C 1.2829(11) 0.7718(10) 0.2499(12) 0.083(3) Uani 1 1 d .
H17 H 1.3798 0.8069 0.3049 0.099 Uiso 1 1 calc R
C27 C 0.7436(11) 0.9862(10) 0.4598(11) 0.080(3) Uani 1 1 d .
H27 H 0.7050 1.0503 0.4780 0.096 Uiso 1 1 calc R

loop_
_atom_site_aniso_label
_atom_site_aniso_U_11
_atom_site_aniso_U_22
_atom_site_aniso_U_33
_atom_site_aniso_U_23
_atom_site_aniso_U_13
_atom_site_aniso_U_12
Dy1 0.03431(19) 0.02167(17) 0.02709(19) 0.00476(13) 0.00708(13) 0.00470(12)
F5 0.108(4) 0.028(2) 0.054(3) 0.000(2) 0.021(3) 0.013(2)
F2 0.064(3) 0.133(6) 0.069(4) 0.057(4) -0.015(3) -0.001(3)
F6 0.145(5) 0.054(3) 0.039(3) 0.005(2) 0.034(3) 0.001(3)
F3 0.037(3) 0.250(11) 0.094(5) 0.073(6) 0.023(3) 0.036(4)
F4 0.057(3) 0.063(3) 0.075(4) -0.024(3) -0.008(3) 0.009(2)
F1 0.090(4) 0.085(5) 0.097(5) 0.027(4) -0.024(4) -0.027(4)
O1 0.040(2) 0.032(2) 0.036(2) 0.003(2) 0.009(2) -0.0015(19)
O2 0.039(2) 0.039(3) 0.038(2) 0.004(2) 0.0166(19) 0.0096(19)
C19 0.058(5) 0.029(3) 0.043(4) 0.004(3) 0.015(3) 0.006(3)
C13 0.045(4) 0.042(4) 0.045(4) 0.018(3) 0.017(3) 0.011(3)
C1 0.047(4) 0.041(4) 0.060(5) -0.006(4) 0.008(4) -0.016(3)
C20 0.045(3) 0.026(3) 0.035(3) 0.008(3) 0.013(3) 0.006(2)
C23 0.042(3) 0.035(3) 0.045(4) 0.018(3) 0.011(3) 0.012(3)
C2 0.031(3) 0.040(4) 0.032(3) 0.010(3) 0.007(2) -0.004(3)
C7 0.032(3) 0.038(3) 0.035(3) 0.015(3) 0.010(2) 0.008(2)
C12 0.041(3) 0.039(3) 0.037(3) 0.018(3) 0.013(3) 0.013(3)
C28 0.067(5) 0.054(5) 0.060(5) 0.026(4) 0.017(4) 0.025(4)
C6 0.028(3) 0.043(4) 0.037(3) 0.007(3) 0.012(2) 0.007(3)
C3 0.039(4) 0.066(5) 0.046(4) 0.015(4) 0.007(3) -0.014(3)
C11 0.042(4) 0.053(4) 0.045(4) 0.025(4) 0.006(3) 0.007(3)
C5 0.042(4) 0.068(5) 0.050(4) 0.017(4) 0.023(3) 0.015(4)
C10 0.035(3) 0.044(4) 0.045(4) 0.018(3) 0.007(3) 0.011(3)
C14 0.057(5) 0.085(7) 0.073(6) 0.055(6) 0.019(4) 0.018(4)
C9 0.048(5) 0.076(6) 0.062(6) 0.034(5) 0.001(4) 0.000(4)
C26 0.060(5) 0.080(7) 0.069(6) 0.049(6) 0.004(4) 0.019(5)
C24 0.051(4) 0.053(5) 0.047(4) 0.018(4) 0.007(3) 0.014(3)
C8 0.051(5) 0.064(6) 0.049(5) -0.011(4) 0.021(4) 0.010(4)
C18 0.050(4) 0.070(6) 0.070(6) 0.042(5) 0.009(4) -0.002(4)
C4 0.048(4) 0.074(6) 0.054(5) 0.012(5) 0.024(4) -0.003(4)
C25 0.065(5) 0.084(7) 0.049(5) 0.035(5) 0.003(4) 0.017(5)
O3 0.029(2) 0.026(2) 0.034(2) 0.0050(18) 0.0119(17) 0.0037(16)
O7 0.047(2) 0.027(2) 0.027(2) 0.0018(19) 0.0070(18) 0.0053(18)
O6 0.058(3) 0.028(2) 0.029(2) 0.007(2) 0.010(2) 0.014(2)
O4 0.033(2) 0.052(3) 0.056(3) 0.026(3) 0.007(2) 0.004(2)
O5 0.035(2) 0.046(3) 0.046(3) 0.024(2) 0.003(2) -0.001(2)
C22 0.039(3) 0.035(3) 0.035(3) 0.016(3) 0.011(3) 0.007(3)
C21 0.061(4) 0.022(3) 0.046(4) 0.009(3) 0.018(3) 0.013(3)
C16 0.079(6) 0.058(5) 0.092(7) 0.047(6) 0.046(6) 0.015(4)
C15 0.085(7) 0.085(7) 0.100(8) 0.070(7) 0.029(6) 0.020(6)
C17 0.056(5) 0.079(7) 0.111(9) 0.052(7) 0.023(5) 0.003(5)
C27 0.078(6) 0.077(7) 0.100(9) 0.051(7) 0.026(6) 0.045(5)

loop_
_atom_type_symbol
_atom_type_description
_atom_type_scat_dispersion_real
_atom_type_scat_dispersion_imag
_atom_type_scat_source
C C 0.0033 0.0016 'International Tables Vol C Tables 4.2.6.8 and 6.1.1.4'
H H 0.0000 0.0000 'International Tables Vol C Tables 4.2.6.8 and 6.1.1.4'
O O 0.0106 0.0060 'International Tables Vol C Tables 4.2.6.8 and 6.1.1.4'
Dy Dy -0.1892 4.4098 'International Tables Vol C Tables 4.2.6.8 and 6.1.1.4'
F F 0.0171 0.0103 'International Tables Vol C Tables 4.2.6.8 and 6.1.1.4'

loop_
_geom_angle_atom_site_label_1
_geom_angle_atom_site_label_2
_geom_angle_atom_site_label_3
_geom_angle
_geom_angle_site_symmetry_1
_geom_angle_site_symmetry_3
O1 Dy1 Dy1 96.49(10) . 2_766
O2 Dy1 Dy1 97.33(10) 2_766 2_766
O2 Dy1 O1 147.45(16) 2_766 .
O3 Dy1 Dy1 34.44(9) . 2_766
O3 Dy1 Dy1 33.47(10) 2_766 2_766
O3 Dy1 O1 64.48(14) . .
O3 Dy1 O1 127.27(14) 2_766 .
O3 Dy1 O2 64.23(14) 2_766 2_766
O3 Dy1 O2 131.30(14) . 2_766
O3 Dy1 O3 67.91(16) . 2_766
O3 Dy1 O7 142.30(15) . 2_766
O3 Dy1 O6 90.09(16) . 2_766
O3 Dy1 O4 93.19(17) . .
O3 Dy1 O5 107.64(18) . .
O7 Dy1 Dy1 158.76(12) 2_766 2_766
O7 Dy1 O1 78.61(15) 2_766 .
O7 Dy1 O2 77.87(15) 2_766 2_766
O7 Dy1 O3 139.08(15) 2_766 2_766
O7 Dy1 O6 73.52(16) 2_766 2_766
O7 Dy1 O4 79.65(18) 2_766 .
O7 Dy1 O5 104.96(18) 2_766 .
O6 Dy1 Dy1 85.24(11) 2_766 2_766
O6 Dy1 O1 76.68(17) 2_766 .
O6 Dy1 O2 75.28(17) 2_766 2_766
O6 Dy1 O3 82.11(15) 2_766 2_766
O6 Dy1 O5 144.57(17) 2_766 .
O4 Dy1 Dy1 118.12(14) . 2_766
O4 Dy1 O1 68.66(17) . .
O4 Dy1 O2 127.80(18) . 2_766
O4 Dy1 O3 135.89(17) . 2_766
O4 Dy1 O6 139.56(17) . 2_766
O4 Dy1 O5 71.43(16) . .
O5 Dy1 Dy1 92.44(13) . 2_766
O5 Dy1 O1 138.53(16) . .
O5 Dy1 O2 69.96(17) . 2_766
O5 Dy1 O3 76.95(16) . 2_766
C1 O1 Dy1 123.8(5) . .
C2 O1 Dy1 114.7(3) . .
C2 O1 C1 116.3(5) . .
C6 O2 Dy1 113.3(4) . 2_766
C6 O2 C8 116.0(5) . .
C8 O2 Dy1 126.4(4) . 2_766
F5 C19 F4 106.2(6) . .
F5 C19 C20 113.8(7) . .
F6 C19 F5 106.3(7) . .
F6 C19 F4 107.4(8) . .
F6 C19 C20 112.6(6) . .
F4 C19 C20 110.2(6) . .
C14 C13 C12 123.4(6) . .
C14 C13 C18 118.1(7) . .
C18 C13 C12 118.5(7) . .
O1 C1 H1A 109.5 . .
O1 C1 H1B 109.5 . .
O1 C1 H1C 109.5 . .
H1A C1 H1B 109.5 . .
H1A C1 H1C 109.5 . .
H1B C1 H1C 109.5 . .
O7 C20 C19 111.9(6) . .
O7 C20 C21 129.1(6) . .
C21 C20 C19 119.0(6) . .
C28 C23 C22 122.9(7) . .
C24 C23 C28 118.6(7) . .
C24 C23 C22 118.5(7) . .
O1 C2 C7 113.8(5) . .
O1 C2 C3 125.0(6) . .
C3 C2 C7 121.2(7) . .
C6 C7 C2 118.5(6) . .
O3 C7 C2 120.5(6) . .
O3 C7 C6 121.0(6) . .
C11 C12 C13 120.5(6) . .
O5 C12 C13 117.5(6) . .
O5 C12 C11 122.0(6) . .
C23 C28 H28 120.4 . .
C23 C28 C27 119.2(9) . .
C27 C28 H28 120.4 . .
O2 C6 C7 113.1(5) . .
C5 C6 O2 125.7(6) . .
C5 C6 C7 121.2(6) . .
C2 C3 H3 120.8 . .
C4 C3 C2 118.5(7) . .
C4 C3 H3 120.8 . .
C12 C11 H11 119.1 . .
C10 C11 C12 121.8(7) . .
C10 C11 H11 119.1 . .
C6 C5 H5 120.9 . .
C4 C5 C6 118.2(7) . .
C4 C5 H5 120.9 . .
C11 C10 C9 119.0(7) . .
O4 C10 C11 128.8(6) . .
O4 C10 C9 112.2(7) . .
C13 C14 H14 119.8 . .
C13 C14 C15 120.3(8) . .
C15 C14 H14 119.8 . .
F2 C9 F1 104.0(8) . .
F2 C9 C10 114.2(7) . .
F3 C9 F2 106.4(8) . .
F3 C9 F1 108.5(8) . .
F3 C9 C10 113.4(8) . .
F1 C9 C10 109.8(8) . .
C25 C26 H26 119.2 . .
C27 C26 H26 119.2 . .
C27 C26 C25 121.6(8) . .
C23 C24 H24 119.3 . .
C23 C24 C25 121.5(8) . .
C25 C24 H24 119.3 . .
O2 C8 H8A 109.5 . .
O2 C8 H8B 109.5 . .
O2 C8 H8C 109.5 . .
H8A C8 H8B 109.5 . .
H8A C8 H8C 109.5 . .
H8B C8 H8C 109.5 . .
C13 C18 H18 119.3 . .
C13 C18 C17 121.4(9) . .
C17 C18 H18 119.3 . .
C3 C4 C5 122.2(7) . .
C3 C4 H4 118.9 . .
C5 C4 H4 118.9 . .
C26 C25 C24 118.3(9) . .
C26 C25 H25 120.9 . .
C24 C25 H25 120.9 . .
Dy1 O3 Dy1 112.09(15) . 2_766
C7 O3 Dy1 120.3(4) . 2_766
C7 O3 Dy1 125.8(4) . .
C20 O7 Dy1 132.9(4) . 2_766
C22 O6 Dy1 138.3(4) . 2_766
C10 O4 Dy1 133.1(4) . .
C12 O5 Dy1 139.7(4) . .
O6 C22 C23 116.5(6) . .
O6 C22 C21 122.7(6) . .
C21 C22 C23 120.9(6) . .
C20 C21 C22 122.4(6) . .
C20 C21 H21 118.8 . .
C22 C21 H21 118.8 . .
C15 C16 H16 120.4 . .
C15 C16 C17 119.2(8) . .
C17 C16 H16 120.4 . .
C14 C15 H15 119.3 . .
C16 C15 C14 121.5(9) . .
C16 C15 H15 119.3 . .
C18 C17 H17 120.3 . .
C16 C17 C18 119.5(9) . .
C16 C17 H17 120.3 . .
C28 C27 H27 119.6 . .
C26 C27 C28 120.8(9) . .
C26 C27 H27 119.6 . .

loop_
_geom_bond_atom_site_label_1
_geom_bond_atom_site_label_2
_geom_bond_distance
_geom_bond_site_symmetry_2
Dy1 Dy1 3.8084(6) 2_766
Dy1 O1 2.627(4) .
Dy1 O2 2.597(4) 2_766
Dy1 O3 2.324(4) 2_766
Dy1 O3 2.267(4) .
Dy1 O7 2.302(4) 2_766
Dy1 O6 2.315(5) 2_766
Dy1 O4 2.311(5) .
Dy1 O5 2.321(5) .
F5 C19 1.324(9) .
F2 C9 1.320(11) .
F6 C19 1.322(10) .
F3 C9 1.287(12) .
F4 C19 1.324(9) .
F1 C9 1.358(12) .
O1 C1 1.414(8) .
O1 C2 1.378(8) .
O2 Dy1 2.597(4) 2_766
O2 C6 1.387(8) .
O2 C8 1.425(9) .
C19 C20 1.526(10) .
C13 C12 1.490(9) .
C13 C14 1.368(11) .
C13 C18 1.368(10) .
C1 H1A 0.9600 .
C1 H1B 0.9600 .
C1 H1C 0.9600 .
C20 O7 1.270(8) .
C20 C21 1.362(10) .
C23 C28 1.391(10) .
C23 C24 1.378(11) .
C23 C22 1.487(9) .
C2 C7 1.389(9) .
C2 C3 1.387(9) .
C7 C6 1.389(9) .
C7 O3 1.343(7) .
C12 C11 1.414(9) .
C12 O5 1.252(8) .
C28 H28 0.9300 .
C28 C27 1.401(13) .
C6 C5 1.385(9) .
C3 H3 0.9300 .
C3 C4 1.370(12) .
C11 H11 0.9300 .
C11 C10 1.357(10) .
C5 H5 0.9300 .
C5 C4 1.384(12) .
C10 C9 1.518(10) .
C10 O4 1.279(9) .
C14 H14 0.9300 .
C14 C15 1.376(12) .
C26 H26 0.9300 .
C26 C25 1.381(14) .
C26 C27 1.328(15) .
C24 H24 0.9300 .
C24 C25 1.387(11) .
C8 H8A 0.9600 .
C8 H8B 0.9600 .
C8 H8C 0.9600 .
C18 H18 0.9300 .
C18 C17 1.383(12) .
C4 H4 0.9300 .
C25 H25 0.9300 .
O3 Dy1 2.324(4) 2_766
O7 Dy1 2.302(4) 2_766
O6 Dy1 2.315(5) 2_766
O6 C22 1.247(8) .
C22 C21 1.423(10) .
C21 H21 0.9300 .
C16 H16 0.9300 .
C16 C15 1.347(14) .
C16 C17 1.369(14) .
C15 H15 0.9300 .
C17 H17 0.9300 .
C27 H27 0.9300 .

loop_
_geom_torsion_atom_site_label_1
_geom_torsion_atom_site_label_2
_geom_torsion_atom_site_label_3
_geom_torsion_atom_site_label_4
_geom_torsion
_geom_torsion_site_symmetry_1
_geom_torsion_site_symmetry_4
Dy1 Dy1 O1 C1 173.4(6) 2_766 .
Dy1 Dy1 O1 C2 19.6(4) 2_766 .
Dy1 Dy1 O3 C7 -164.4(6) 2_766 .
Dy1 Dy1 O4 C10 101.9(7) 2_766 .
Dy1 Dy1 O5 C12 -133.9(7) 2_766 .
Dy1 O1 C2 C7 -5.2(7) . .
Dy1 O1 C2 C3 175.0(6) . .
Dy1 O2 C6 C7 -20.1(7) 2_766 .
Dy1 O2 C6 C5 161.7(6) 2_766 .
Dy1 O6 C22 C23 -170.9(5) 2_766 .
Dy1 O6 C22 C21 8.0(11) 2_766 .
F5 C19 C20 O7 -177.5(6) . .
F5 C19 C20 C21 1.5(10) . .
F6 C19 C20 O7 -56.5(9) . .
F6 C19 C20 C21 122.5(8) . .
F4 C19 C20 O7 63.4(9) . .
F4 C19 C20 C21 -117.6(8) . .
O1 Dy1 O3 Dy1 156.6(2) . 2_766
O1 Dy1 O3 C7 -7.7(4) . .
O1 Dy1 O4 C10 -172.2(7) . .
O1 Dy1 O5 C12 -31.3(9) . .
O1 C2 C7 C6 -180.0(6) . .
O1 C2 C7 O3 -0.9(9) . .
O1 C2 C3 C4 -178.3(8) . .
O2 Dy1 O1 C1 -72.0(7) 2_766 .
O2 Dy1 O1 C2 134.3(4) 2_766 .
O2 Dy1 O3 Dy1 11.1(3) 2_766 2_766
O2 Dy1 O3 C7 -153.2(4) 2_766 .
O2 Dy1 O4 C10 -24.8(7) 2_766 .
O2 Dy1 O5 C12 129.2(8) 2_766 .
O2 C6 C5 C4 -178.1(8) . .
C19 C20 O7 Dy1 -166.9(4) . 2_766
C19 C20 C21 C22 172.4(7) . .
C13 C12 C11 C10 -175.4(7) . .
C13 C12 O5 Dy1 -173.3(5) . .
C13 C14 C15 C16 -1.3(18) . .
C13 C18 C17 C16 -1.3(18) . .
C1 O1 C2 C7 -161.0(7) . .
C1 O1 C2 C3 19.3(11) . .
C23 C28 C27 C26 -1.9(16) . .
C23 C24 C25 C26 -2.2(14) . .
C23 C22 C21 C20 176.7(7) . .
C2 C7 C6 O2 179.0(6) . .
C2 C7 C6 C5 -2.8(11) . .
C2 C7 O3 Dy1 8.4(8) . .
C2 C7 O3 Dy1 -154.7(5) . 2_766
C2 C3 C4 C5 -0.8(15) . .
C7 C2 C3 C4 2.0(13) . .
C7 C6 C5 C4 3.9(12) . .
C12 C13 C14 C15 -177.8(9) . .
C12 C13 C18 C17 179.1(10) . .
C12 C11 C10 C9 -177.3(8) . .
C12 C11 C10 O4 3.3(14) . .
C28 C23 C24 C25 0.1(12) . .
C28 C23 C22 O6 163.8(7) . .
C28 C23 C22 C21 -15.2(11) . .
C6 C7 O3 Dy1 -172.5(5) . .
C6 C7 O3 Dy1 24.3(8) . 2_766
C6 C5 C4 C3 -2.1(14) . .
C3 C2 C7 C6 -0.2(11) . .
C3 C2 C7 O3 178.8(7) . .
C11 C12 O5 Dy1 8.5(12) . .
C11 C10 C9 F2 5.7(13) . .
C11 C10 C9 F3 -116.3(10) . .
C11 C10 C9 F1 122.1(9) . .
C11 C10 O4 Dy1 -19.8(13) . .
C14 C13 C12 C11 -3.1(12) . .
C14 C13 C12 O5 178.7(8) . .
C14 C13 C18 C17 0.8(16) . .
C9 C10 O4 Dy1 160.8(6) . .
C24 C23 C28 C27 2.0(13) . .
C24 C23 C22 O6 -15.5(10) . .
C24 C23 C22 C21 165.6(7) . .
C8 O2 C6 C7 -178.4(7) . .
C8 O2 C6 C5 3.5(11) . .
C18 C13 C12 C11 178.7(8) . .
C18 C13 C12 O5 0.4(11) . .
C18 C13 C14 C15 0.5(16) . .
C25 C26 C27 C28 -0.3(17) . .
O3 Dy1 O1 C1 -172.2(6) 2_766 .
O3 Dy1 O1 C1 160.3(6) . .
O3 Dy1 O1 C2 6.6(4) . .
O3 Dy1 O1 C2 34.1(5) 2_766 .
O3 Dy1 O3 Dy1 0.0 2_766 2_766
O3 Dy1 O3 C7 -164.4(6) 2_766 .
O3 Dy1 O4 C10 126.8(7) . .
O3 Dy1 O4 C10 65.8(7) 2_766 .
O3 Dy1 O5 C12 -163.8(8) 2_766 .
O3 Dy1 O5 C12 -102.4(7) . .
O3 C7 C6 O2 -0.1(9) . .
O3 C7 C6 C5 178.2(7) . .
O7 Dy1 O1 C1 -27.6(6) 2_766 .
O7 Dy1 O1 C2 178.7(5) 2_766 .
O7 Dy1 O3 Dy1 143.9(2) 2_766 2_766
O7 Dy1 O3 C7 -20.4(6) 2_766 .
O7 Dy1 O4 C10 -90.5(7) 2_766 .
O7 Dy1 O5 C12 58.4(8) 2_766 .
O7 C20 C21 C22 -8.9(12) . .
O6 Dy1 O1 C1 -103.1(6) 2_766 .
O6 Dy1 O1 C2 103.2(5) 2_766 .
O6 Dy1 O3 Dy1 81.4(2) 2_766 2_766
O6 Dy1 O3 C7 -82.9(5) 2_766 .
O6 Dy1 O4 C10 -139.3(6) 2_766 .
O6 Dy1 O5 C12 140.8(7) 2_766 .
O6 C22 C21 C20 -2.2(11) . .
O4 Dy1 O1 C1 55.7(6) . .
O4 Dy1 O1 C2 -98.1(5) . .
O4 Dy1 O3 Dy1 -138.9(2) . 2_766
O4 Dy1 O3 C7 56.8(5) . .
O4 Dy1 O5 C12 -15.0(7) . .
O4 C10 C9 F2 -174.8(8) . .
O4 C10 C9 F3 63.2(11) . .
O4 C10 C9 F1 -58.4(10) . .
O5 Dy1 O1 C1 72.2(7) . .
O5 Dy1 O1 C2 -81.5(5) . .
O5 Dy1 O3 Dy1 -67.4(2) . 2_766
O5 Dy1 O3 C7 128.3(5) . .
O5 Dy1 O4 C10 19.3(6) . .
O5 C12 C11 C10 2.8(12) . .
C22 C23 C28 C27 -177.3(8) . .
C22 C23 C24 C25 179.4(7) . .
C21 C20 O7 Dy1 14.3(11) . 2_766
C15 C16 C17 C18 0.5(18) . .
C17 C16 C15 C14 0.8(18) . .
C27 C26 C25 C24 2.3(16) . .
